data_4023696
loop_
_publ_author_name
'Gerhard Brunner'
'Laura Eberhard'
'J\"urg Oetiker'
'Fridtjof Schr\"oder'

_publ_section_title
;
 Tandem Cyclopropanation with Dibromomethane
 under Grignard Conditions
;
_journal_name_full 'Journal of Organic Chemistry'
_journal_page_first 7543
_journal_page_last 7554
_journal_paper_doi 10.1021/jo8007397
_journal_volume 73
_journal_year 2008
_chemical_absolute_configuration rm
_chemical_formula_moiety 'C18 H28 O4'
_chemical_formula_sum 'C18 H28 O4'
_chemical_formula_weight 308.40
_chemical_name_systematic
; 
 ? 
;
_space_group_IT_number 4
_symmetry_cell_setting monoclinic
_symmetry_space_group_name_Hall 'P 2yb'
_symmetry_space_group_name_H-M 'P 1 21 1'
_atom_sites_solution_hydrogens geom
_atom_sites_solution_primary direct
_atom_sites_solution_secondary difmap
_audit_creation_method SHELXL-97
_cell_angle_alpha 90.00
_cell_angle_beta 97.56(3)
_cell_angle_gamma 90.00
_cell_formula_units_Z 2
_cell_length_a 9.3954(19)
_cell_length_b 6.4979(13)
_cell_length_c 15.002(3)
_cell_measurement_temperature 295
_cell_volume 907.9(3)
_computing_cell_refinement StoeIPDS
_computing_data_collection StoeIPDS
_computing_data_reduction StoeIPDS
_computing_molecular_graphics XSHELL
_computing_structure_refinement 'SHELXL-97 (Sheldrick, 1997)'
_computing_structure_solution 'SHELXS-97 (Sheldrick, 1990)'
_diffrn_ambient_temperature 295
_diffrn_detector_area_resol_mean 0.90
_diffrn_measured_fraction_theta_full 0.997
_diffrn_measured_fraction_theta_max 0.997
_diffrn_measurement_device_type StoeIPDS-I
_diffrn_measurement_method Rotation
_diffrn_radiation_monochromator graphite
_diffrn_radiation_source 'long fine-focus sealed tube'
_diffrn_radiation_type MoK\a
_diffrn_radiation_wavelength 0.71073
_diffrn_reflns_av_R_equivalents 0.0872
_diffrn_reflns_av_sigmaI/netI 0.0717
_diffrn_reflns_limit_h_max 10
_diffrn_reflns_limit_h_min -10
_diffrn_reflns_limit_k_max 7
_diffrn_reflns_limit_k_min -7
_diffrn_reflns_limit_l_max 16
_diffrn_reflns_limit_l_min -16
_diffrn_reflns_number 9758
_diffrn_reflns_theta_full 23.29
_diffrn_reflns_theta_max 23.29
_diffrn_reflns_theta_min 2.19
_diffrn_standards_decay_% 0
_exptl_absorpt_coefficient_mu 0.078
_exptl_absorpt_correction_type none
_exptl_crystal_colour colourless
_exptl_crystal_density_diffrn 1.128
_exptl_crystal_density_method 'not measured'
_exptl_crystal_description needle
_exptl_crystal_F_000 336
_exptl_crystal_size_max 0.7
_exptl_crystal_size_mid 0.1
_exptl_crystal_size_min 0.03
_refine_diff_density_max 0.458
_refine_diff_density_min -0.288
_refine_diff_density_rms 0.102
_refine_ls_abs_structure_details 'Flack H D (1983), Acta Cryst. A39, 876-881'
_refine_ls_abs_structure_Flack 4(5)
_refine_ls_extinction_method none
_refine_ls_goodness_of_fit_ref 1.325
_refine_ls_hydrogen_treatment constr
_refine_ls_matrix_type full
_refine_ls_number_parameters 204
_refine_ls_number_reflns 2605
_refine_ls_number_restraints 1
_refine_ls_restrained_S_all 1.324
_refine_ls_R_factor_all 0.1526
_refine_ls_R_factor_gt 0.1230
_refine_ls_shift/su_max 0.004
_refine_ls_shift/su_mean 0.001
_refine_ls_structure_factor_coef Fsqd
_refine_ls_weighting_details 'calc w=1/[\s^2^(Fo^2^)+(0.2000P)^2^+0.0000P] where P=(Fo^2^+2Fc^2^)/3'
_refine_ls_weighting_scheme calc
_refine_ls_wR_factor_gt 0.3576
_refine_ls_wR_factor_ref 0.3745
_reflns_number_gt 1688
_reflns_number_total 2605
_reflns_threshold_expression >2sigma(I)
_cod_data_source_file jo8007397-file002.cif
_cod_data_source_block x1489
_cod_depositor_comments
;
The following automatic conversions were performed:
'_symmetry_cell_setting' value 'Monoclinic' changed to 'monoclinic'
according to '/home/saulius/struct/CIF-dictionaries/cif_core.dic'
dictionary named 'cif_core.dic' version 2.4.1 from 2010-06-29.

Automatic conversion script
Id: cif_fix_enum 1527 2010-12-29 10:47:43Z saulius 
;
_cod_original_sg_symbol_H-M 'P 21'
_cod_database_code 4023696

loop_
_symmetry_equiv_pos_as_xyz
'x, y, z'
'-x, y+1/2, -z'

loop_
_atom_site_label
_atom_site_type_symbol
_atom_site_fract_x
_atom_site_fract_y
_atom_site_fract_z
_atom_site_U_iso_or_equiv
_atom_site_adp_type
_atom_site_occupancy
_atom_site_symmetry_multiplicity
_atom_site_calc_flag
_atom_site_refinement_flags
_atom_site_disorder_assembly
_atom_site_disorder_group
O1 O 0.0770(8) 0.0948(10) 0.7040(4) 0.070(2) Uani 1 1 d . . .
O2 O 0.0374(13) 0.4281(13) 0.6767(5) 0.111(3) Uani 1 1 d . . .
O3 O 0.1318(7) 0.1324(9) 0.8754(4) 0.0580(17) Uani 1 1 d . . .
O4 O 0.2514(8) 0.0435(11) 1.0100(5) 0.073(2) Uani 1 1 d . . .
C5 C -0.444(2) -0.405(4) 0.6017(17) 0.176(10) Uani 1 1 d . . .
H5A H -0.4948 -0.3000 0.5655 0.263 Uiso 1 1 calc R . .
H5B H -0.5105 -0.5026 0.6201 0.263 Uiso 1 1 calc R . .
H5C H -0.3785 -0.4736 0.5673 0.263 Uiso 1 1 calc R . .
C6 C -0.361(3) -0.309(3) 0.6823(17) 0.155(8) Uani 1 1 d . . .
H6A H -0.2659 -0.3688 0.6919 0.186 Uiso 1 1 calc R . .
H6B H -0.4083 -0.3413 0.7345 0.186 Uiso 1 1 calc R . .
C7 C -0.3485(18) -0.079(3) 0.6746(12) 0.115(5) Uani 1 1 d . . .
H7 H -0.4406 -0.0083 0.6590 0.138 Uiso 1 1 calc R . .
C8 C -0.2274(15) 0.024(2) 0.6400(8) 0.097(4) Uani 1 1 d . . .
H8 H -0.2557 0.1500 0.6065 0.116 Uiso 1 1 calc R . .
C9 C -0.244(2) 0.039(3) 0.7355(12) 0.136(6) Uani 1 1 d . . .
H9A H -0.2744 0.1698 0.7576 0.163 Uiso 1 1 calc R . .
H9B H -0.1771 -0.0377 0.7780 0.163 Uiso 1 1 calc R . .
C10 C -0.1094(13) -0.0845(19) 0.6058(8) 0.082(3) Uani 1 1 d . . .
H10A H -0.1401 -0.1256 0.5441 0.098 Uiso 1 1 calc R . .
H10B H -0.0878 -0.2086 0.6409 0.098 Uiso 1 1 calc R . .
C11 C 0.0267(13) 0.0435(19) 0.6090(7) 0.079(3) Uani 1 1 d . . .
H11 H 0.0059 0.1704 0.5744 0.095 Uiso 1 1 calc R . .
C12 C 0.1499(12) -0.068(2) 0.5754(8) 0.087(3) Uani 1 1 d . . .
H12A H 0.2385 -0.0016 0.5982 0.131 Uiso 1 1 calc R . .
H12B H 0.1378 -0.0652 0.5109 0.131 Uiso 1 1 calc R . .
H12C H 0.1519 -0.2081 0.5958 0.131 Uiso 1 1 calc R . .
C13 C 0.0710(10) 0.2899(16) 0.7274(7) 0.061(2) Uani 1 1 d . . .
C14 C 0.1173(9) 0.3278(14) 0.8264(6) 0.049(2) Uani 1 1 d . . .
C15 C 0.0162(11) 0.4557(18) 0.8722(7) 0.072(3) Uani 1 1 d . . .
H15A H -0.0691 0.3786 0.8815 0.087 Uiso 1 1 calc R . .
H15B H -0.0119 0.5796 0.8383 0.087 Uiso 1 1 calc R . .
C16 C 0.1115(10) 0.5080(17) 0.9652(6) 0.066(3) Uani 1 1 d . . .
H16A H 0.1241 0.6553 0.9732 0.079 Uiso 1 1 calc R . .
H16B H 0.0694 0.4520 1.0157 0.079 Uiso 1 1 calc R . .
C17 C 0.2540(10) 0.4013(15) 0.9543(6) 0.058(2) Uani 1 1 d . . .
C18 C 0.3752(11) 0.4685(19) 1.0233(7) 0.074(3) Uani 1 1 d . . .
H18A H 0.3514 0.4401 1.0824 0.111 Uiso 1 1 calc R . .
H18B H 0.3909 0.6136 1.0173 0.111 Uiso 1 1 calc R . .
H18C H 0.4608 0.3950 1.0144 0.111 Uiso 1 1 calc R . .
C19 C 0.2182(11) 0.1753(16) 0.9547(6) 0.058(2) Uani 1 1 d . . .
C20 C 0.2651(9) 0.4301(16) 0.8522(6) 0.057(2) Uani 1 1 d . . .
C21 C 0.2764(13) 0.6494(18) 0.8218(8) 0.079(3) Uani 1 1 d . . .
H21A H 0.2569 0.6556 0.7574 0.118 Uiso 1 1 calc R . .
H21B H 0.3716 0.6998 0.8410 0.118 Uiso 1 1 calc R . .
H21C H 0.2080 0.7326 0.8477 0.118 Uiso 1 1 calc R . .
C22 C 0.3906(11) 0.3097(19) 0.8211(7) 0.073(3) Uani 1 1 d . . .
H22A H 0.3844 0.3165 0.7568 0.109 Uiso 1 1 calc R . .
H22B H 0.3860 0.1686 0.8395 0.109 Uiso 1 1 calc R . .
H22C H 0.4798 0.3689 0.8477 0.109 Uiso 1 1 calc R . .

loop_
_atom_site_aniso_label
_atom_site_aniso_U_11
_atom_site_aniso_U_22
_atom_site_aniso_U_33
_atom_site_aniso_U_23
_atom_site_aniso_U_13
_atom_site_aniso_U_12
O1 0.102(5) 0.049(5) 0.056(4) -0.003(3) 0.002(3) -0.001(4)
O2 0.193(10) 0.058(6) 0.073(5) 0.012(4) -0.024(5) 0.011(6)
O3 0.071(4) 0.041(4) 0.059(3) 0.002(3) -0.002(3) -0.008(3)
O4 0.086(5) 0.064(5) 0.071(4) 0.014(4) 0.021(3) 0.000(4)
C5 0.126(16) 0.17(2) 0.23(3) -0.05(2) 0.013(15) -0.044(15)
C6 0.157(16) 0.119(16) 0.20(2) 0.025(14) 0.065(17) -0.019(14)
C7 0.114(11) 0.085(11) 0.147(14) -0.005(10) 0.022(10) 0.015(9)
C8 0.111(10) 0.081(9) 0.099(9) -0.007(7) 0.019(7) -0.004(8)
C9 0.158(15) 0.130(15) 0.130(13) -0.032(12) 0.054(12) -0.001(13)
C10 0.101(8) 0.068(7) 0.074(6) -0.007(5) 0.002(6) 0.008(7)
C11 0.117(9) 0.061(7) 0.055(5) 0.006(5) -0.003(5) 0.008(6)
C12 0.075(7) 0.102(9) 0.084(7) -0.012(7) 0.010(5) -0.002(7)
C13 0.061(5) 0.050(7) 0.069(6) 0.008(6) 0.001(5) -0.001(5)
C14 0.040(4) 0.047(6) 0.060(5) 0.006(4) 0.004(4) 0.004(4)
C15 0.072(6) 0.066(7) 0.076(6) -0.003(5) 0.004(5) 0.020(5)
C16 0.065(6) 0.063(7) 0.075(6) -0.005(5) 0.028(5) 0.010(5)
C17 0.060(6) 0.056(6) 0.059(5) -0.004(4) 0.008(4) -0.004(5)
C18 0.075(6) 0.070(7) 0.077(6) -0.023(5) 0.010(5) -0.015(5)
C19 0.071(6) 0.049(6) 0.056(5) 0.000(5) 0.014(5) -0.012(5)
C20 0.046(4) 0.058(6) 0.066(5) 0.013(5) 0.008(4) -0.003(4)
C21 0.091(8) 0.056(7) 0.091(7) 0.000(5) 0.018(6) -0.010(6)
C22 0.058(6) 0.083(8) 0.078(7) 0.014(6) 0.013(5) 0.010(5)

loop_
_atom_type_symbol
_atom_type_description
_atom_type_scat_dispersion_real
_atom_type_scat_dispersion_imag
_atom_type_scat_source
C C 0.0033 0.0016 'International Tables Vol C Tables 4.2.6.8 and 6.1.1.4'
H H 0.0000 0.0000 'International Tables Vol C Tables 4.2.6.8 and 6.1.1.4'
O O 0.0106 0.0060 'International Tables Vol C Tables 4.2.6.8 and 6.1.1.4'

loop_
_geom_angle_atom_site_label_1
_geom_angle_atom_site_label_2
_geom_angle_atom_site_label_3
_geom_angle
_geom_angle_site_symmetry_1
_geom_angle_site_symmetry_3
_geom_angle_publ_flag
C13 O1 C11 117.0(8) . . ?
C19 O3 C14 105.3(7) . . ?
C6 C5 H5A 109.5 . . ?
C6 C5 H5B 109.5 . . ?
H5A C5 H5B 109.5 . . ?
C6 C5 H5C 109.5 . . ?
H5A C5 H5C 109.5 . . ?
H5B C5 H5C 109.5 . . ?
C5 C6 C7 113(2) . . ?
C5 C6 H6A 109.0 . . ?
C7 C6 H6A 109.0 . . ?
C5 C6 H6B 109.0 . . ?
C7 C6 H6B 109.0 . . ?
H6A C6 H6B 107.8 . . ?
C9 C7 C8 59.8(11) . . ?
C9 C7 C6 121.6(19) . . ?
C8 C7 C6 123.4(15) . . ?
C9 C7 H7 113.9 . . ?
C8 C7 H7 113.9 . . ?
C6 C7 H7 113.9 . . ?
C10 C8 C9 123.9(14) . . ?
C10 C8 C7 124.3(13) . . ?
C9 C8 C7 59.9(11) . . ?
C10 C8 H8 112.9 . . ?
C9 C8 H8 112.9 . . ?
C7 C8 H8 112.9 . . ?
C8 C9 C7 60.2(11) . . ?
C8 C9 H9A 117.7 . . ?
C7 C9 H9A 117.7 . . ?
C8 C9 H9B 117.7 . . ?
C7 C9 H9B 117.7 . . ?
H9A C9 H9B 114.9 . . ?
C8 C10 C11 113.5(10) . . ?
C8 C10 H10A 108.9 . . ?
C11 C10 H10A 108.9 . . ?
C8 C10 H10B 108.9 . . ?
C11 C10 H10B 108.9 . . ?
H10A C10 H10B 107.7 . . ?
O1 C11 C12 105.5(9) . . ?
O1 C11 C10 108.3(9) . . ?
C12 C11 C10 114.0(10) . . ?
O1 C11 H11 109.6 . . ?
C12 C11 H11 109.6 . . ?
C10 C11 H11 109.6 . . ?
C11 C12 H12A 109.5 . . ?
C11 C12 H12B 109.5 . . ?
H12A C12 H12B 109.5 . . ?
C11 C12 H12C 109.5 . . ?
H12A C12 H12C 109.5 . . ?
H12B C12 H12C 109.5 . . ?
O2 C13 O1 124.8(9) . . ?
O2 C13 C14 121.4(10) . . ?
O1 C13 C14 113.7(8) . . ?
O3 C14 C15 105.9(8) . . ?
O3 C14 C13 110.3(7) . . ?
C15 C14 C13 115.1(8) . . ?
O3 C14 C20 103.1(6) . . ?
C15 C14 C20 104.5(8) . . ?
C13 C14 C20 116.7(7) . . ?
C14 C15 C16 101.7(7) . . ?
C14 C15 H15A 111.4 . . ?
C16 C15 H15A 111.4 . . ?
C14 C15 H15B 111.4 . . ?
C16 C15 H15B 111.4 . . ?
H15A C15 H15B 109.3 . . ?
C17 C16 C15 102.0(7) . . ?
C17 C16 H16A 111.4 . . ?
C15 C16 H16A 111.4 . . ?
C17 C16 H16B 111.4 . . ?
C15 C16 H16B 111.4 . . ?
H16A C16 H16B 109.2 . . ?
C18 C17 C19 115.5(9) . . ?
C18 C17 C16 112.8(8) . . ?
C19 C17 C16 104.0(8) . . ?
C18 C17 C20 120.0(8) . . ?
C19 C17 C20 99.5(7) . . ?
C16 C17 C20 102.9(7) . . ?
C17 C18 H18A 109.5 . . ?
C17 C18 H18B 109.5 . . ?
H18A C18 H18B 109.5 . . ?
C17 C18 H18C 109.5 . . ?
H18A C18 H18C 109.5 . . ?
H18B C18 H18C 109.5 . . ?
O4 C19 O3 121.4(9) . . ?
O4 C19 C17 131.1(9) . . ?
O3 C19 C17 107.5(8) . . ?
C21 C20 C22 107.6(8) . . ?
C21 C20 C14 115.4(8) . . ?
C22 C20 C14 113.9(9) . . ?
C21 C20 C17 115.3(9) . . ?
C22 C20 C17 112.9(8) . . ?
C14 C20 C17 91.1(6) . . ?
C20 C21 H21A 109.5 . . ?
C20 C21 H21B 109.5 . . ?
H21A C21 H21B 109.5 . . ?
C20 C21 H21C 109.5 . . ?
H21A C21 H21C 109.5 . . ?
H21B C21 H21C 109.5 . . ?
C20 C22 H22A 109.5 . . ?
C20 C22 H22B 109.5 . . ?
H22A C22 H22B 109.5 . . ?
C20 C22 H22C 109.5 . . ?
H22A C22 H22C 109.5 . . ?
H22B C22 H22C 109.5 . . ?

loop_
_geom_bond_atom_site_label_1
_geom_bond_atom_site_label_2
_geom_bond_distance
_geom_bond_site_symmetry_2
_geom_bond_publ_flag
O1 C13 1.319(12) . ?
O1 C11 1.480(12) . ?
O2 C13 1.192(12) . ?
O3 C19 1.377(12) . ?
O3 C14 1.465(11) . ?
O4 C19 1.205(12) . ?
C5 C6 1.48(3) . ?
C5 H5A 0.9600 . ?
C5 H5B 0.9600 . ?
C5 H5C 0.9600 . ?
C6 C7 1.51(3) . ?
C6 H6A 0.9700 . ?
C6 H6B 0.9700 . ?
C7 C9 1.47(2) . ?
C7 C8 1.47(2) . ?
C7 H7 0.9800 . ?
C8 C10 1.463(17) . ?
C8 C9 1.46(2) . ?
C8 H8 0.9800 . ?
C9 H9A 0.9700 . ?
C9 H9B 0.9700 . ?
C10 C11 1.520(18) . ?
C10 H10A 0.9700 . ?
C10 H10B 0.9700 . ?
C11 C12 1.507(17) . ?
C11 H11 0.9800 . ?
C12 H12A 0.9600 . ?
C12 H12B 0.9600 . ?
C12 H12C 0.9600 . ?
C13 C14 1.512(14) . ?
C14 C15 1.496(13) . ?
C14 C20 1.542(12) . ?
C15 C16 1.592(15) . ?
C15 H15A 0.9700 . ?
C15 H15B 0.9700 . ?
C16 C17 1.536(13) . ?
C16 H16A 0.9700 . ?
C16 H16B 0.9700 . ?
C17 C18 1.500(14) . ?
C17 C19 1.506(14) . ?
C17 C20 1.560(13) . ?
C18 H18A 0.9600 . ?
C18 H18B 0.9600 . ?
C18 H18C 0.9600 . ?
C20 C21 1.504(15) . ?
C20 C22 1.537(14) . ?
C21 H21A 0.9600 . ?
C21 H21B 0.9600 . ?
C21 H21C 0.9600 . ?
C22 H22A 0.9600 . ?
C22 H22B 0.9600 . ?
C22 H22C 0.9600 . ?

loop_
_cod_related_entry_id
_cod_related_entry_database
_cod_related_entry_code
1 ChemSpider 30658749
